data_2212945
loop_
_publ_author_name
'Rui-Ding Hu'
'Qing-Sen Yu'

_publ_section_title
;
 Bis(norfloxacinium) tetrachloridopalladate(II) dihydrate
;
_journal_coeditor_code LH2307
_journal_issue 4
_journal_name_full 'Acta Crystallographica Section E'
_journal_page_first m1070
_journal_page_last m1072
_journal_paper_doi 10.1107/S1600536807011889
_journal_volume 63
_journal_year 2007
_chemical_formula_iupac '(C16 H19 F N3 O3)2 [Pd Cl4], 2H2 O'
_chemical_formula_moiety '2(C16 H19 F N3 O3), Cl4 Pd, 2(H2 O)'
_chemical_formula_sum 'C32 H42 Cl4 F2 N6 O8 Pd'
_chemical_formula_weight 924.92
_chemical_name_systematic
;
Bis(norfloxacin) tetrachloridopalladium dihydrate
;
_space_group_IT_number 2
_symmetry_cell_setting triclinic
_symmetry_space_group_name_Hall '-P 1'
_symmetry_space_group_name_H-M 'P -1'
_atom_sites_solution_hydrogens geom
_atom_sites_solution_primary direct
_atom_sites_solution_secondary difmap
_audit_creation_method SHELXL-97
_cell_angle_alpha 111.26(3)
_cell_angle_beta 97.23(3)
_cell_angle_gamma 96.38(3)
_cell_formula_units_Z 1
_cell_length_a 8.4561(17)
_cell_length_b 9.4191(19)
_cell_length_c 12.832(3)
_cell_measurement_reflns_used 12411
_cell_measurement_temperature 295(2)
_cell_measurement_theta_max 26.00
_cell_measurement_theta_min 1.74
_cell_volume 931.2(4)
_computing_cell_refinement 'SAINT (Bruker, 2004)'
_computing_data_collection 'SMART (Bruker, 2004)'
_computing_data_reduction SAINT
_computing_molecular_graphics 'SHELXTL (Bruker, 2002)'
_computing_publication_material SHELXL97
_computing_structure_refinement 'SHELXL97 (Sheldrick, 1997)'
_computing_structure_solution 'SHELXS97 (Sheldrick, 1997)'
_diffrn_ambient_temperature 295(2)
_diffrn_measured_fraction_theta_full 0.996
_diffrn_measured_fraction_theta_max 0.996
_diffrn_measurement_device_type 'Bruker APEXII'
_diffrn_measurement_method \w
_diffrn_radiation_monochromator graphite
_diffrn_radiation_source 'fine-focus sealed tube'
_diffrn_radiation_type MoK\a
_diffrn_radiation_wavelength 0.71073
_diffrn_reflns_av_R_equivalents 0.0489
_diffrn_reflns_av_sigmaI/netI 0.0516
_diffrn_reflns_limit_h_max 10
_diffrn_reflns_limit_h_min -10
_diffrn_reflns_limit_k_max 11
_diffrn_reflns_limit_k_min -11
_diffrn_reflns_limit_l_max 15
_diffrn_reflns_limit_l_min -15
_diffrn_reflns_number 12869
_diffrn_reflns_theta_full 26.00
_diffrn_reflns_theta_max 26.00
_diffrn_reflns_theta_min 1.73
_diffrn_standards_decay_% 0
_diffrn_standards_interval_count 0
_diffrn_standards_interval_time 0
_diffrn_standards_number 0
_exptl_absorpt_coefficient_mu 0.853
_exptl_absorpt_correction_T_max 0.8615
_exptl_absorpt_correction_T_min 0.7719
_exptl_absorpt_correction_type multi-scan
_exptl_absorpt_process_details '(SADABS; Sheldrick, 1996)'
_exptl_crystal_colour orange
_exptl_crystal_density_diffrn 1.649
_exptl_crystal_density_method 'not measured'
_exptl_crystal_description prism
_exptl_crystal_F_000 472
_exptl_crystal_size_max 0.32
_exptl_crystal_size_mid 0.26
_exptl_crystal_size_min 0.18
_refine_diff_density_max 0.358
_refine_diff_density_min -0.257
_refine_ls_extinction_method none
_refine_ls_goodness_of_fit_ref 1.025
_refine_ls_hydrogen_treatment mixed
_refine_ls_matrix_type full
_refine_ls_number_parameters 251
_refine_ls_number_reflns 3645
_refine_ls_number_restraints 3
_refine_ls_restrained_S_all 1.025
_refine_ls_R_factor_all 0.0580
_refine_ls_R_factor_gt 0.0399
_refine_ls_shift/su_max 0.000
_refine_ls_shift/su_mean 0.000
_refine_ls_structure_factor_coef Fsqd
_refine_ls_weighting_details 'calc w=1/[\s^2^(Fo^2^)+(0.0383P)^2^+0.2019P] where P=(Fo^2^+2Fc^2^)/3'
_refine_ls_weighting_scheme calc
_refine_ls_wR_factor_gt 0.0802
_refine_ls_wR_factor_ref 0.0880
_reflns_number_gt 2912
_reflns_number_total 3645
_reflns_threshold_expression I>2\s(I)
_cod_data_source_file lh2307.cif
_cod_data_source_block I
_cod_database_code 2212945
_cod_database_fobs_code 2212945

loop_
_symmetry_equiv_pos_as_xyz
'x, y, z'
'-x, -y, -z'

loop_
_atom_site_type_symbol
_atom_site_label
_atom_site_fract_x
_atom_site_fract_y
_atom_site_fract_z
_atom_site_U_iso_or_equiv
_atom_site_adp_type
_atom_site_calc_flag
_atom_site_refinement_flags
_atom_site_occupancy
Pd Pd1 0.5000 0.5000 0.5000 0.03687(13) Uani d S 1
Cl Cl1 0.68024(11) 0.47305(10) 0.37649(7) 0.0513(2) Uani d . 1
Cl Cl2 0.48069(13) 0.24371(11) 0.47361(9) 0.0622(3) Uani d . 1
F F1 0.4975(3) -0.2497(2) -0.05464(16) 0.0573(6) Uani d . 1
O O1 0.0553(3) -0.7105(3) -0.2143(2) 0.0657(8) Uani d . 1
O O1W 1.0819(3) 0.2122(3) 0.4436(3) 0.0963(11) Uani d . 1
H H1W1 1.1184 0.1482 0.3903 0.144 Uiso d R 1
H H1W2 1.1576 0.2871 0.4828 0.144 Uiso d R 1
O O2 -0.1847(4) -0.9850(3) -0.0790(3) 0.0945(12) Uani d . 1
O O3 -0.1478(4) -0.9373(4) -0.2316(3) 0.0875(11) Uani d D 1
H H3O -0.106(8) -0.892(7) -0.271(4) 0.131 Uiso d D 1
N N1 0.1688(3) -0.6138(3) 0.1266(3) 0.0469(7) Uani d . 1
N N2 0.5594(3) -0.1608(3) 0.1823(2) 0.0401(7) Uani d . 1
N N3 0.7607(3) 0.1169(3) 0.3424(3) 0.0452(7) Uani d D 1
C C1 0.0111(4) -0.7687(4) -0.0552(4) 0.0528(10) Uani d . 1
C C2 0.0566(4) -0.7338(4) 0.0577(4) 0.0530(10) Uani d . 1
H H2A 0.0066 -0.7976 0.0891 0.064 Uiso calc R 1
C C3 0.2448(4) -0.5142(4) 0.0822(3) 0.0394(8) Uani d . 1
C C4 0.2095(4) -0.5489(4) -0.0342(3) 0.0406(8) Uani d . 1
C C5 0.0886(4) -0.6790(4) -0.1087(3) 0.0497(9) Uani d . 1
C C6 -0.1161(5) -0.9072(5) -0.1219(5) 0.0723(14) Uani d . 1
C C7 0.2139(5) -0.5955(5) 0.2466(3) 0.0581(11) Uani d . 1
H H7A 0.3276 -0.5510 0.2728 0.070 Uiso calc R 1
H H7B 0.1993 -0.6969 0.2507 0.070 Uiso calc R 1
C C8 0.1182(6) -0.4966(7) 0.3238(4) 0.0897(16) Uani d . 1
H H8A 0.1379 -0.3939 0.3244 0.135 Uiso calc R 1
H H8B 0.1498 -0.4933 0.3993 0.135 Uiso calc R 1
H H8C 0.0052 -0.5387 0.2976 0.135 Uiso calc R 1
C C9 0.3554(4) -0.3824(4) 0.1542(3) 0.0399(8) Uani d . 1
H H9A 0.3725 -0.3586 0.2322 0.048 Uiso calc R 1
C C10 0.4400(4) -0.2866(4) 0.1124(3) 0.0368(7) Uani d . 1
C C11 0.4080(4) -0.3307(4) -0.0069(3) 0.0410(8) Uani d . 1
C C12 0.2955(4) -0.4527(4) -0.0772(3) 0.0438(8) Uani d . 1
H H12A 0.2749 -0.4731 -0.1546 0.053 Uiso calc R 1
C C13 0.5887(4) -0.1349(4) 0.3030(3) 0.0461(9) Uani d . 1
H H13A 0.5901 -0.2332 0.3112 0.055 Uiso calc R 1
H H13B 0.5013 -0.0897 0.3377 0.055 Uiso calc R 1
C C14 0.7472(4) -0.0291(4) 0.3636(3) 0.0502(9) Uani d . 1
H H14A 0.7569 -0.0043 0.4446 0.060 Uiso calc R 1
H H14B 0.8355 -0.0821 0.3380 0.060 Uiso calc R 1
C C15 0.7284(4) 0.0841(4) 0.2192(3) 0.0468(9) Uani d . 1
H H15A 0.8106 0.0304 0.1834 0.056 Uiso calc R 1
H H15B 0.7328 0.1805 0.2075 0.056 Uiso calc R 1
C C16 0.5645(4) -0.0137(4) 0.1660(3) 0.0455(9) Uani d . 1
H H16A 0.4819 0.0406 0.2008 0.055 Uiso calc R 1
H H16B 0.5432 -0.0336 0.0855 0.055 Uiso calc R 1
H H3B 0.855(2) 0.172(4) 0.376(3) 0.055 Uiso d D 1
H H3A 0.694(3) 0.172(3) 0.377(3) 0.055 Uiso d D 1

loop_
_atom_site_aniso_label
_atom_site_aniso_U_11
_atom_site_aniso_U_22
_atom_site_aniso_U_33
_atom_site_aniso_U_12
_atom_site_aniso_U_13
_atom_site_aniso_U_23
Pd1 0.0325(2) 0.0436(2) 0.0317(2) 0.00155(15) 0.00766(15) 0.01185(16)
Cl1 0.0505(5) 0.0561(6) 0.0482(5) 0.0058(4) 0.0246(4) 0.0167(4)
Cl2 0.0687(7) 0.0479(6) 0.0798(7) 0.0122(5) 0.0414(6) 0.0259(5)
F1 0.0668(14) 0.0569(13) 0.0514(12) -0.0006(11) 0.0171(10) 0.0253(10)
O1 0.0595(17) 0.0593(17) 0.0547(17) 0.0080(14) -0.0049(14) -0.0001(14)
O1W 0.0486(17) 0.073(2) 0.134(3) -0.0090(15) -0.0100(19) 0.014(2)
O2 0.0540(18) 0.0547(19) 0.163(3) -0.0114(15) -0.017(2) 0.046(2)
O3 0.059(2) 0.060(2) 0.099(3) 0.0037(15) -0.011(2) -0.0110(18)
N1 0.0336(15) 0.0433(17) 0.0652(19) 0.0021(13) 0.0047(14) 0.0250(15)
N2 0.0420(16) 0.0360(15) 0.0398(15) 0.0014(12) 0.0041(13) 0.0141(12)
N3 0.0329(16) 0.0399(18) 0.0514(18) -0.0018(13) 0.0045(14) 0.0076(14)
C1 0.0301(18) 0.035(2) 0.083(3) 0.0058(15) -0.0020(19) 0.0145(19)
C2 0.0328(18) 0.045(2) 0.088(3) 0.0076(16) 0.0062(19) 0.034(2)
C3 0.0334(17) 0.0361(18) 0.052(2) 0.0091(14) 0.0089(15) 0.0190(16)
C4 0.0351(18) 0.0330(18) 0.051(2) 0.0109(14) 0.0071(16) 0.0112(16)
C5 0.0385(19) 0.038(2) 0.058(2) 0.0165(16) 0.0006(18) 0.0017(18)
C6 0.035(2) 0.042(2) 0.120(4) 0.0083(18) -0.011(3) 0.016(3)
C7 0.043(2) 0.070(3) 0.071(3) -0.0030(19) 0.000(2) 0.046(2)
C8 0.070(3) 0.146(5) 0.076(3) 0.027(3) 0.017(3) 0.065(3)
C9 0.0391(18) 0.0390(19) 0.0409(18) 0.0061(15) 0.0059(15) 0.0149(15)
C10 0.0307(16) 0.0357(18) 0.0430(18) 0.0073(14) 0.0042(14) 0.0142(15)
C11 0.0423(19) 0.0417(19) 0.0439(19) 0.0117(15) 0.0114(16) 0.0193(16)
C12 0.045(2) 0.041(2) 0.0412(19) 0.0125(16) 0.0060(16) 0.0107(16)
C13 0.049(2) 0.045(2) 0.0403(19) -0.0002(16) 0.0041(16) 0.0155(16)
C14 0.047(2) 0.048(2) 0.052(2) 0.0049(17) 0.0025(17) 0.0179(18)
C15 0.049(2) 0.0388(19) 0.051(2) 0.0014(16) 0.0110(17) 0.0166(17)
C16 0.048(2) 0.0352(19) 0.051(2) 0.0037(15) 0.0030(17) 0.0166(16)

loop_
_atom_type_symbol
_atom_type_description
_atom_type_scat_dispersion_real
_atom_type_scat_dispersion_imag
_atom_type_scat_source
C C 0.0033 0.0016 'International Tables Vol C Tables 4.2.6.8 and 6.1.1.4'
H H 0.0000 0.0000 'International Tables Vol C Tables 4.2.6.8 and 6.1.1.4'
Cl Cl 0.1484 0.1585 'International Tables Vol C Tables 4.2.6.8 and 6.1.1.4'
F F 0.0171 0.0103 'International Tables Vol C Tables 4.2.6.8 and 6.1.1.4'
N N 0.0061 0.0033 'International Tables Vol C Tables 4.2.6.8 and 6.1.1.4'
O O 0.0106 0.0060 'International Tables Vol C Tables 4.2.6.8 and 6.1.1.4'
Pd Pd -0.9988 1.0072 'International Tables Vol C Tables 4.2.6.8 and 6.1.1.4'

loop_
_geom_angle_atom_site_label_1
_geom_angle_atom_site_label_2
_geom_angle_atom_site_label_3
_geom_angle_site_symmetry_1
_geom_angle_site_symmetry_3
_geom_angle
_geom_angle_publ_flag
Cl2 Pd1 Cl2 . 2_666 180 yes
Cl2 Pd1 Cl1 . . 90.88(4) yes
Cl2 Pd1 Cl1 2_666 . 89.12(4) ?
Cl2 Pd1 Cl1 . 2_666 89.12(4) yes
Cl2 Pd1 Cl1 2_666 2_666 90.88(4) ?
Cl1 Pd1 Cl1 . 2_666 180 yes
H1W1 O1W H1W2 . . 108.8 ?
C6 O3 H3O . . 130(4) ?
C2 N1 C3 . . 119.3(3) ?
C2 N1 C7 . . 118.3(3) ?
C3 N1 C7 . . 122.3(3) ?
C10 N2 C13 . . 116.1(2) ?
C10 N2 C16 . . 118.9(3) ?
C13 N2 C16 . . 111.2(3) ?
C15 N3 C14 . . 111.0(3) ?
C15 N3 H3B . . 113(2) ?
C14 N3 H3B . . 109(2) ?
C15 N3 H3A . . 111(2) ?
C14 N3 H3A . . 109(2) ?
H3B N3 H3A . . 104(3) ?
C2 C1 C5 . . 120.3(3) ?
C2 C1 C6 . . 118.3(4) ?
C5 C1 C6 . . 121.4(4) ?
N1 C2 C1 . . 124.2(3) ?
N1 C2 H2A . . 117.9 ?
C1 C2 H2A . . 117.9 ?
C4 C3 C9 . . 120.8(3) ?
C4 C3 N1 . . 119.0(3) ?
C9 C3 N1 . . 120.2(3) ?
C3 C4 C12 . . 117.7(3) ?
C3 C4 C5 . . 121.5(3) ?
C12 C4 C5 . . 120.8(3) ?
O1 C5 C1 . . 122.7(3) ?
O1 C5 C4 . . 121.8(4) ?
C1 C5 C4 . . 115.5(3) ?
O2 C6 O3 . . 122.5(4) ?
O2 C6 C1 . . 123.0(5) ?
O3 C6 C1 . . 114.5(4) ?
N1 C7 C8 . . 113.6(3) ?
N1 C7 H7A . . 108.8 ?
C8 C7 H7A . . 108.8 ?
N1 C7 H7B . . 108.8 ?
C8 C7 H7B . . 108.8 ?
H7A C7 H7B . . 107.7 ?
C7 C8 H8A . . 109.5 ?
C7 C8 H8B . . 109.5 ?
H8A C8 H8B . . 109.5 ?
C7 C8 H8C . . 109.5 ?
H8A C8 H8C . . 109.5 ?
H8B C8 H8C . . 109.5 ?
C10 C9 C3 . . 121.7(3) ?
C10 C9 H9A . . 119.1 ?
C3 C9 H9A . . 119.1 ?
C9 C10 N2 . . 122.4(3) ?
C9 C10 C11 . . 115.9(3) ?
N2 C10 C11 . . 121.6(3) ?
C12 C11 F1 . . 117.9(3) ?
C12 C11 C10 . . 123.3(3) ?
F1 C11 C10 . . 118.9(3) ?
C11 C12 C4 . . 120.5(3) ?
C11 C12 H12A . . 119.7 ?
C4 C12 H12A . . 119.7 ?
N2 C13 C14 . . 111.3(3) ?
N2 C13 H13A . . 109.4 ?
C14 C13 H13A . . 109.4 ?
N2 C13 H13B . . 109.4 ?
C14 C13 H13B . . 109.4 ?
H13A C13 H13B . . 108.0 ?
N3 C14 C13 . . 112.0(3) ?
N3 C14 H14A . . 109.2 ?
C13 C14 H14A . . 109.2 ?
N3 C14 H14B . . 109.2 ?
C13 C14 H14B . . 109.2 ?
H14A C14 H14B . . 107.9 ?
N3 C15 C16 . . 110.1(3) ?
N3 C15 H15A . . 109.6 ?
C16 C15 H15A . . 109.6 ?
N3 C15 H15B . . 109.6 ?
C16 C15 H15B . . 109.6 ?
H15A C15 H15B . . 108.2 ?
N2 C16 C15 . . 109.4(3) ?
N2 C16 H16A . . 109.8 ?
C15 C16 H16A . . 109.8 ?
N2 C16 H16B . . 109.8 ?
C15 C16 H16B . . 109.8 ?
H16A C16 H16B . . 108.2 ?

loop_
_geom_bond_atom_site_label_1
_geom_bond_atom_site_label_2
_geom_bond_site_symmetry_2
_geom_bond_distance
_geom_bond_publ_flag
Pd1 Cl2 . 2.2966(11) yes
Pd1 Cl2 2_666 2.2966(11) ?
Pd1 Cl1 . 2.3025(11) yes
Pd1 Cl1 2_666 2.3025(11) ?
F1 C11 . 1.363(3) ?
O1 C5 . 1.263(4) ?
O1W H1W1 . 0.8500 ?
O1W H1W2 . 0.8500 ?
O2 C6 . 1.206(6) ?
O3 C6 . 1.317(6) ?
O3 H3O . 0.86(6) ?
N1 C2 . 1.336(4) ?
N1 C3 . 1.401(4) ?
N1 C7 . 1.480(5) ?
N2 C10 . 1.401(4) ?
N2 C13 . 1.462(4) ?
N2 C16 . 1.471(4) ?
N3 C15 . 1.479(4) ?
N3 C14 . 1.490(4) ?
N3 H3B . 0.87(3) ?
N3 H3A . 0.86(3) ?
C1 C2 . 1.357(5) ?
C1 C5 . 1.423(5) ?
C1 C6 . 1.496(5) ?
C2 H2A . 0.9300 ?
C3 C4 . 1.392(5) ?
C3 C9 . 1.401(4) ?
C4 C12 . 1.404(4) ?
C4 C5 . 1.445(5) ?
C7 C8 . 1.484(6) ?
C7 H7A . 0.9700 ?
C7 H7B . 0.9700 ?
C8 H8A . 0.9600 ?
C8 H8B . 0.9600 ?
C8 H8C . 0.9600 ?
C9 C10 . 1.385(4) ?
C9 H9A . 0.9300 ?
C10 C11 . 1.414(4) ?
C11 C12 . 1.352(4) ?
C12 H12A . 0.9300 ?
C13 C14 . 1.507(4) ?
C13 H13A . 0.9700 ?
C13 H13B . 0.9700 ?
C14 H14A . 0.9700 ?
C14 H14B . 0.9700 ?
C15 C16 . 1.502(4) ?
C15 H15A . 0.9700 ?
C15 H15B . 0.9700 ?
C16 H16A . 0.9700 ?
C16 H16B . 0.9700 ?

loop_
_geom_hbond_atom_site_label_D
_geom_hbond_atom_site_label_H
_geom_hbond_atom_site_label_A
_geom_hbond_site_symmetry_A
_geom_hbond_distance_DH
_geom_hbond_distance_HA
_geom_hbond_distance_DA
_geom_hbond_angle_DHA
O3 H3O O1 . 0.86(6) 1.91(5) 2.512(4) 127(5)
N3 H3B O1W . 0.87(3) 1.939(17) 2.755(4) 157(3)
N3 H3A Cl2 . 0.86(3) 2.340(15) 3.169(3) 161(3)
N3 H3A Cl1 . 0.87(3) 2.85(3) 3.380(3) 121(3)
O1W H1W1 O3 2_645 0.85 2.34 3.163(5) 164.7
O1W H1W2 Cl2 1_655 0.85 2.82 3.313(3) 118.9
O1W H1W2 Cl1 2_766 0.85 2.44 3.272(3) 164.9
